data_7245395
loop_
_publ_author_name
'Gupta, Poonam'
'Allu, Suryanarayana'
'Hazarika, Pragyan J.'
'Ray, Nisha R.'
'Nangia, Ashwini K.'
'Nath, Naba K.'

_publ_section_title
;
 Fast and reversible bidirectional photomechanical response displayed by a
 flexible polycrystalline aggregate of a hydrazone
;
_journal_name_full CrystEngComm
_journal_paper_doi 10.1039/D2CE00829G
_journal_year 2022
_chemical_formula_moiety 'C15 H14 N4 O6'
_chemical_formula_sum 'C15 H14 N4 O6'
_chemical_formula_weight 346.30
_space_group_crystal_system orthorhombic
_space_group_IT_number 61
_space_group_name_Hall '-P 2ac 2ab'
_space_group_name_H-M_alt 'P b c a'
_symmetry_Int_Tables_number 61
_atom_sites_solution_primary iterative
_audit_creation_date 2019-10-16
_audit_creation_method
;
Olex2 1.2
(compiled 2018.05.29 svn.r3508 for OlexSys, GUI svn.r5506)
;
_audit_update_record
;
2022-05-22 deposited with the CCDC.	2022-08-31 downloaded from the CCDC.
;
_cell_angle_alpha 90
_cell_angle_beta 90
_cell_angle_gamma 90
_cell_formula_units_Z 8
_cell_length_a 17.3887(9)
_cell_length_b 7.8689(4)
_cell_length_c 23.0857(9)
_cell_measurement_reflns_used 3946
_cell_measurement_temperature 296.0(4)
_cell_measurement_theta_max 26.1210
_cell_measurement_theta_min 2.1100
_cell_volume 3158.8(3)
_computing_cell_refinement 'CrysAlisPro 1.171.40.35a (Rigaku OD, 2018)'
_computing_data_collection 'CrysAlisPro 1.171.40.35a (Rigaku OD, 2018)'
_computing_data_reduction 'CrysAlisPro 1.171.40.35a (Rigaku OD, 2018)'
_computing_molecular_graphics 'Olex2 (Dolomanov et al., 2009)'
_computing_publication_material 'Olex2 (Dolomanov et al., 2009)'
_computing_structure_refinement 'olex2.refine (Bourhis et al., 2015)'
_computing_structure_solution 'olex2.solve (Bourhis et al., 2015)'
_diffrn_ambient_environment air
_diffrn_ambient_temperature 296.0(4)
_diffrn_detector 'CCD plate'
_diffrn_detector_area_resol_mean 10.0000
_diffrn_detector_type HyPix3000
_diffrn_measured_fraction_theta_full 0.9989
_diffrn_measured_fraction_theta_max 0.9573
_diffrn_measurement_details
;
List of Runs (angles in degrees, time in seconds):

  # Type    Start    End  Width  t~exp~   \w     \q     \k     \f   Frames
#--------------------------------------------------------------------------
  1  \w    -62.00 -36.00   0.50   25.97    --  -14.97 125.00 -60.00   52
  2  \w    -93.00 -35.00   0.50   25.97    --  -14.97 165.00 -41.00  116
  3  \w     -7.00  38.00   0.50   25.97    --   16.22  45.00-150.00   90
  4  \w     52.00  86.00   0.50   25.97    --   16.22  45.00-150.00   68
  5  \w     52.00  86.00   0.50   25.97    --   16.22 -14.00-102.00   68
  6  \w    -55.00  -6.00   0.50   25.97    --   16.22 -14.00-102.00   98
  7  \w    -82.00   3.00   0.50   25.97    --  -14.97 -30.00-150.00  170
  8  \w     -3.00  53.00   0.50   25.97    --   16.22  45.00 150.00  112
  9  \w     37.00  67.00   0.50   25.97    --   16.22-121.00 176.00   60
;
_diffrn_measurement_device 'four-circle diffractometer'
_diffrn_measurement_device_type 'XtaLAB Synergy, Single source at offset/far, HyPix3000'
_diffrn_measurement_method '\w scans'
_diffrn_orient_matrix_type 'CrysAlisPro convention (1999,Acta A55,543-557)'
_diffrn_orient_matrix_UB_11 -0.0322279000
_diffrn_orient_matrix_UB_12 0.0177292000
_diffrn_orient_matrix_UB_13 0.0178386000
_diffrn_orient_matrix_UB_21 -0.0245584000
_diffrn_orient_matrix_UB_22 -0.0063003000
_diffrn_orient_matrix_UB_23 -0.0244396000
_diffrn_orient_matrix_UB_31 -0.0046969000
_diffrn_orient_matrix_UB_32 -0.0881654000
_diffrn_orient_matrix_UB_33 0.0053253000
_diffrn_radiation_monochromator mirror
_diffrn_radiation_probe x-ray
_diffrn_radiation_type 'Mo K\a'
_diffrn_radiation_wavelength 0.71073
_diffrn_reflns_av_R_equivalents 0.0565
_diffrn_reflns_av_unetI/netI 0.0710
_diffrn_reflns_limit_h_max 20
_diffrn_reflns_limit_h_min -21
_diffrn_reflns_limit_k_max 8
_diffrn_reflns_limit_k_min -9
_diffrn_reflns_limit_l_max 28
_diffrn_reflns_limit_l_min -29
_diffrn_reflns_number 15945
_diffrn_reflns_theta_full 25.0000
_diffrn_reflns_theta_max 27.00
_diffrn_reflns_theta_min 2.12
_diffrn_source 'micro-focus sealed X-ray tube'
_diffrn_source_type 'PhotonJet (Mo) X-ray Source'
_exptl_absorpt_coefficient_mu 0.115
_exptl_absorpt_correction_T_max 1.00000
_exptl_absorpt_correction_T_min 0.37659
_exptl_absorpt_correction_type multi-scan
_exptl_absorpt_process_details
;
CrysAlisPro 1.171.40.35a (Rigaku Oxford Diffraction, 2018)
Empirical absorption correction using spherical harmonics,
 implemented in SCALE3 ABSPACK scaling algorithm.
;
_exptl_crystal_colour red
_exptl_crystal_colour_primary red
_exptl_crystal_density_diffrn 1.4562
_exptl_crystal_description plate
_exptl_crystal_F_000 1440.8782
_exptl_crystal_size_max 0.36
_exptl_crystal_size_mid 0.25
_exptl_crystal_size_min 0.14
_refine_diff_density_max 0.4208
_refine_diff_density_min -0.4067
_refine_diff_density_rms 0.1032
_refine_ls_d_res_high 0.7827
_refine_ls_d_res_low 9.6169
_refine_ls_goodness_of_fit_ref 0.9820
_refine_ls_hydrogen_treatment mixed
_refine_ls_matrix_type full
_refine_ls_number_constraints 22
_refine_ls_number_parameters 232
_refine_ls_number_reflns 3298
_refine_ls_number_restraints 0
_refine_ls_restrained_S_all 0.9820
_refine_ls_R_factor_all 0.1571
_refine_ls_R_factor_gt 0.0570
_refine_ls_shift/su_max 0.0002
_refine_ls_shift/su_mean 0.0000
_refine_ls_structure_factor_coef Fsqd
_refine_ls_weighting_details 'w=1/[\s^2^(Fo^2^)+(0.0673P)^2^+0.2162P] where P=(Fo^2^+2Fc^2^)/3'
_refine_ls_weighting_scheme calc
_refine_ls_wR_factor_gt 0.1252
_refine_ls_wR_factor_ref 0.1698
_reflns_Friedel_coverage 0.0
_reflns_limit_h_max 21
_reflns_limit_h_min 0
_reflns_limit_k_max 9
_reflns_limit_k_min 0
_reflns_limit_l_max 29
_reflns_limit_l_min 0
_reflns_number_gt 1396
_reflns_number_total 3298
_reflns_threshold_expression I>=2u(I)
_cod_data_source_file d2ce00829g4.cif
_cod_data_source_block AN26
_cod_database_code 7245395
_chemical_oxdiff_formula 'C H N O'
_chemical_oxdiff_usercomment SURYA
_reflns_odcompleteness_completeness 99.51
_reflns_odcompleteness_iscentric 1
_reflns_odcompleteness_theta 26.32
_olex2_refinement_description
;
1. Fixed Uiso
 At 1.2 times of:
  All C(H) groups
 At 1.5 times of:
  All C(H,H,H) groups
2.a Aromatic/amide H refined with riding coordinates:
 C3(H3), C9(H9), C12(H12), C7(H7), C6(H6), C5(H5), C10(H10)
2.b Idealised Me refined as rotating group:
 C15(H15a,H15b,H15c), C14(H14a,H14b,H14c)
;
_olex2_submission_special_instructions 'No special instructions were received'
_oxdiff_exptl_absorpt_empirical_details
;
Empirical correction (ABSPACK) includes:
- Absorption correction using spherical harmonics
- Frame scaling
;
_oxdiff_exptl_absorpt_empirical_full_max 1.431
_oxdiff_exptl_absorpt_empirical_full_min 0.701

loop_
_space_group_symop_id
_space_group_symop_operation_xyz
1 x,y,z
2 x+1/2,-y+1/2,-z
3 -x,y+1/2,-z+1/2
4 -x+1/2,-y,z+1/2
5 -x,-y,-z
6 -x-1/2,y-1/2,z
7 x,-y-1/2,z-1/2
8 x-1/2,y,-z-1/2

loop_
_atom_site_label
_atom_site_type_symbol
_atom_site_fract_x
_atom_site_fract_y
_atom_site_fract_z
_atom_site_U_iso_or_equiv
_atom_site_adp_type
_atom_site_occupancy
_atom_site_refinement_flags_posn
O2 O 0.34320(13) 0.1381(3) 0.82749(8) 0.0721(7) Uani 1.000000 .
O1 O 0.46968(13) 0.2871(3) 0.80166(8) 0.0713(7) Uani 1.000000 .
N1 N 0.42625(16) 0.5464(3) 0.59793(9) 0.0579(7) Uani 1.000000 .
N2 N 0.42312(18) 0.6193(3) 0.54343(10) 0.0580(7) Uani 1.000000 .
O6 O 0.36377(16) 0.7088(3) 0.44335(10) 0.0884(8) Uani 1.000000 .
O5 O 0.43507(15) 0.8190(3) 0.37750(9) 0.0962(9) Uani 1.000000 .
N3 N 0.42578(19) 0.7668(3) 0.42694(11) 0.0662(8) Uani 1.000000 .
O4 O 0.73905(15) 0.9767(4) 0.49770(12) 0.1030(10) Uani 1.000000 .
O3 O 0.67674(15) 1.0575(4) 0.42133(12) 0.1046(9) Uani 1.000000 .
N4 N 0.68120(18) 0.9776(4) 0.46691(14) 0.0765(9) Uani 1.000000 .
C8 C 0.4850(2) 0.7049(4) 0.52339(12) 0.0523(8) Uani 1.000000 .
C13 C 0.48866(19) 0.7794(4) 0.46744(12) 0.0528(8) Uani 1.000000 .
C2 C 0.41380(18) 0.2977(4) 0.76061(12) 0.0526(8) Uani 1.000000 .
C1 C 0.34510(19) 0.2123(4) 0.77410(13) 0.0527(8) Uani 1.000000 .
C3 C 0.42037(17) 0.3819(4) 0.70872(12) 0.0538(8) Uani 1.000000 .
H3 H 0.46535(17) 0.4406(4) 0.70003(12) 0.0646(9) Uiso 1.000000 R
C4 C 0.35994(19) 0.3799(4) 0.66902(12) 0.0537(8) Uani 1.000000 .
C9 C 0.55072(19) 0.7222(4) 0.55881(13) 0.0582(9) Uani 1.000000 .
H9 H 0.55050(19) 0.6744(4) 0.59565(13) 0.0698(10) Uiso 1.000000 R
C12 C 0.55307(19) 0.8661(4) 0.44927(12) 0.0584(9) Uani 1.000000 .
H12 H 0.55445(19) 0.9144(4) 0.41251(12) 0.0700(10) Uiso 1.000000 R
C7 C 0.3654(2) 0.4672(4) 0.61324(12) 0.0583(9) Uani 1.000000 .
H7 H 0.3235(2) 0.4651(4) 0.58825(12) 0.0700(10) Uiso 1.000000 R
C6 C 0.28620(19) 0.2083(4) 0.73441(14) 0.0622(9) Uani 1.000000 .
H6 H 0.24120(19) 0.1494(4) 0.74280(14) 0.0746(11) Uiso 1.000000 R
C5 C 0.29383(19) 0.2921(4) 0.68186(13) 0.0634(9) Uani 1.000000 .
H5 H 0.25387(19) 0.2888(4) 0.65511(13) 0.0761(11) Uiso 1.000000 R
C11 C 0.61510(19) 0.8811(4) 0.48547(13) 0.0591(9) Uani 1.000000 .
C10 C 0.6141(2) 0.8067(4) 0.54051(13) 0.0621(9) Uani 1.000000 .
H10 H 0.6569(2) 0.8152(4) 0.56449(13) 0.0745(11) Uiso 1.000000 R
C15 C 0.2746(2) 0.0535(5) 0.84448(15) 0.0830(11) Uani 1.000000 .
H15a H 0.2655(7) -0.0411(18) 0.8192(6) 0.1245(17) Uiso 1.000000 GR
H15b H 0.2799(5) 0.014(3) 0.8836(4) 0.1245(17) Uiso 1.000000 GR
H15c H 0.2321(3) 0.1311(9) 0.8422(9) 0.1245(17) Uiso 1.000000 GR
C14 C 0.5415(2) 0.3668(5) 0.79020(15) 0.0850(11) Uani 1.000000 .
H14a H 0.5624(7) 0.323(2) 0.7547(6) 0.1276(17) Uiso 1.000000 GR
H14b H 0.5341(3) 0.4872(6) 0.7867(10) 0.1276(17) Uiso 1.000000 GR
H14c H 0.5765(5) 0.344(3) 0.8214(5) 0.1276(17) Uiso 1.000000 GR
H2 H 0.3817(16) 0.613(4) 0.5207(12) 0.066(10) Uiso 1.000000 .

loop_
_atom_site_aniso_label
_atom_site_aniso_U_11
_atom_site_aniso_U_22
_atom_site_aniso_U_33
_atom_site_aniso_U_12
_atom_site_aniso_U_13
_atom_site_aniso_U_23
O2 0.0794(18) 0.0829(16) 0.0539(13) -0.0198(13) -0.0055(12) 0.0148(12)
O1 0.0664(16) 0.0895(17) 0.0580(13) -0.0188(13) -0.0174(12) 0.0187(12)
N1 0.0726(19) 0.0608(17) 0.0403(14) 0.0064(16) -0.0056(13) 0.0039(12)
N2 0.068(2) 0.0663(18) 0.0398(15) 0.0056(16) -0.0093(15) 0.0048(13)
O6 0.081(2) 0.121(2) 0.0630(16) -0.0177(16) -0.0181(14) 0.0205(15)
O5 0.107(2) 0.139(2) 0.0432(13) -0.0065(17) -0.0126(13) 0.0199(14)
N3 0.081(2) 0.073(2) 0.0449(17) 0.0084(18) -0.0058(16) 0.0016(14)
O4 0.0683(18) 0.150(3) 0.0902(19) -0.0056(18) -0.0010(15) 0.0139(18)
O3 0.086(2) 0.144(2) 0.0833(18) -0.0039(18) 0.0188(16) 0.0394(18)
N4 0.063(2) 0.096(2) 0.070(2) 0.008(2) 0.0148(18) 0.0084(18)
C8 0.064(2) 0.0515(19) 0.0416(16) 0.0109(17) 0.0003(16) -0.0022(15)
C13 0.061(2) 0.061(2) 0.0364(16) 0.0116(17) -0.0048(16) -0.0030(15)
C2 0.058(2) 0.0531(19) 0.0467(18) 0.0001(16) -0.0061(16) -0.0013(15)
C1 0.063(2) 0.0504(19) 0.0448(17) -0.0013(16) -0.0018(16) 0.0008(15)
C3 0.057(2) 0.0534(19) 0.0510(18) -0.0007(16) 0.0002(16) 0.0037(15)
C4 0.060(2) 0.057(2) 0.0447(17) 0.0054(17) -0.0007(16) 0.0015(16)
C9 0.064(2) 0.066(2) 0.0443(16) 0.0084(19) -0.0025(17) 0.0032(16)
C12 0.067(2) 0.064(2) 0.0441(17) 0.0174(18) 0.0086(18) 0.0018(16)
C7 0.063(2) 0.065(2) 0.0477(19) 0.0078(19) -0.0064(17) 0.0022(16)
C6 0.060(2) 0.063(2) 0.063(2) -0.0094(17) -0.0033(18) 0.0026(18)
C5 0.060(2) 0.074(2) 0.056(2) 0.0014(19) -0.0110(17) 0.0049(18)
C11 0.055(2) 0.068(2) 0.0543(19) 0.0103(18) 0.0092(18) -0.0023(18)
C10 0.060(2) 0.072(2) 0.0535(19) 0.0121(18) -0.0027(17) -0.0013(18)
C15 0.090(3) 0.085(3) 0.074(2) -0.028(2) 0.002(2) 0.021(2)
C14 0.071(3) 0.106(3) 0.079(2) -0.025(2) -0.022(2) 0.023(2)

loop_
_atom_type_symbol
_atom_type_scat_dispersion_real
_atom_type_scat_dispersion_imag
_atom_type_scat_Cromer_Mann_a1
_atom_type_scat_Cromer_Mann_a2
_atom_type_scat_Cromer_Mann_a3
_atom_type_scat_Cromer_Mann_a4
_atom_type_scat_Cromer_Mann_b1
_atom_type_scat_Cromer_Mann_b2
_atom_type_scat_Cromer_Mann_b3
_atom_type_scat_Cromer_Mann_b4
_atom_type_scat_Cromer_Mann_c
_atom_type_scat_source
_atom_type_scat_dispersion_source
H 0.00000 0.00000 0.49300 0.32291 0.14019 0.04081 10.51090 26.12570 3.14236 57.79970 0.0030380000826 'International Tables Volume C Table 6.1.1.4 (pp. 500-502)' 'Henke, Gullikson and Davis, At. Data and Nucl. Data Tables, 1993, 54, 2'
C 0.00347 0.00161 2.31000 1.02000 1.58860 0.86500 20.84390 10.20750 0.56870 51.65120 0.215599998832 'International Tables Volume C Table 6.1.1.4 (pp. 500-502)' 'Henke, Gullikson and Davis, At. Data and Nucl. Data Tables, 1993, 54, 2'
O 0.01158 0.00611 3.04850 2.28680 1.54630 0.86700 13.27710 5.70110 0.32390 32.90890 0.250800013542 'International Tables Volume C Table 6.1.1.4 (pp. 500-502)' 'Henke, Gullikson and Davis, At. Data and Nucl. Data Tables, 1993, 54, 2'
N 0.00653 0.00323 12.21260 3.13220 2.01250 1.16630 0.00570 9.89330 28.99750 0.58260 -11.5290002823 'International Tables Volume C Table 6.1.1.4 (pp. 500-502)' 'Henke, Gullikson and Davis, At. Data and Nucl. Data Tables, 1993, 54, 2'

loop_
_geom_angle_atom_site_label_1
_geom_angle_atom_site_label_2
_geom_angle_atom_site_label_3
_geom_angle
_geom_angle_site_symmetry_1
_geom_angle_site_symmetry_3
_geom_angle_publ_flag
C15 O2 C1 118.1(2) . . ?
C14 O1 C2 118.1(2) . . ?
C7 N1 N2 114.9(3) . . ?
C8 N2 N1 119.1(3) . . ?
H2 N2 N1 122.9(19) . . ?
H2 N2 C8 118.0(19) . . ?
O5 N3 O6 121.8(3) . . ?
C13 N3 O6 119.4(3) . . ?
C13 N3 O5 118.8(3) . . ?
O3 N4 O4 123.3(3) . . ?
C11 N4 O4 118.5(3) . . ?
C11 N4 O3 118.3(3) . . ?
C13 C8 N2 123.6(3) . . ?
C9 C8 N2 119.6(3) . . ?
C9 C8 C13 116.8(3) . . ?
C8 C13 N3 121.8(3) . . ?
C12 C13 N3 117.0(3) . . ?
C12 C13 C8 121.2(3) . . ?
C1 C2 O1 115.1(3) . . ?
C3 C2 O1 125.3(3) . . ?
C3 C2 C1 119.6(3) . . ?
C2 C1 O2 115.2(3) . . ?
C6 C1 O2 125.0(3) . . ?
C6 C1 C2 119.8(3) . . ?
H3 C3 C2 119.83(19) . . ?
C4 C3 C2 120.3(3) . . ?
C4 C3 H3 119.83(18) . . ?
C7 C4 C3 121.6(3) . . ?
C5 C4 C3 119.6(3) . . ?
C5 C4 C7 118.8(3) . . ?
H9 C9 C8 119.16(19) . . ?
C10 C9 C8 121.7(3) . . ?
C10 C9 H9 119.16(19) . . ?
H12 C12 C13 120.08(18) . . ?
C11 C12 C13 119.8(3) . . ?
C11 C12 H12 120.08(19) . . ?
C4 C7 N1 121.8(3) . . ?
H7 C7 N1 119.10(17) . . ?
H7 C7 C4 119.10(19) . . ?
H6 C6 C1 119.97(18) . . ?
C5 C6 C1 120.1(3) . . ?
C5 C6 H6 120.0(2) . . ?
C6 C5 C4 120.5(3) . . ?
H5 C5 C4 119.74(18) . . ?
H5 C5 C6 119.7(2) . . ?
C12 C11 N4 119.5(3) . . ?
C10 C11 N4 120.0(3) . . ?
C10 C11 C12 120.6(3) . . ?
C11 C10 C9 119.9(3) . . ?
H10 C10 C9 120.06(19) . . ?
H10 C10 C11 120.1(2) . . ?
H15a C15 O2 109.5 . . ?
H15b C15 O2 109.5 . . ?
H15b C15 H15a 109.5 . . ?
H15c C15 O2 109.5 . . ?
H15c C15 H15a 109.5 . . ?
H15c C15 H15b 109.5 . . ?
H14a C14 O1 109.5 . . ?
H14b C14 O1 109.5 . . ?
H14b C14 H14a 109.5 . . ?
H14c C14 O1 109.5 . . ?
H14c C14 H14a 109.5 . . ?
H14c C14 H14b 109.5 . . ?

loop_
_geom_bond_atom_site_label_1
_geom_bond_atom_site_label_2
_geom_bond_distance
_geom_bond_site_symmetry_2
_geom_bond_publ_flag
O2 C1 1.364(3) . ?
O2 C15 1.421(3) . ?
O1 C2 1.360(3) . ?
O1 C14 1.422(3) . ?
N1 N2 1.384(3) . ?
N1 C7 1.277(3) . ?
N2 C8 1.351(4) . ?
N2 H2 0.89(3) . ?
O6 N3 1.230(3) . ?
O5 N3 1.224(3) . ?
N3 C13 1.442(4) . ?
O4 N4 1.232(3) . ?
O3 N4 1.229(3) . ?
N4 C11 1.442(4) . ?
C8 C13 1.420(4) . ?
C8 C9 1.412(4) . ?
C13 C12 1.377(4) . ?
C2 C1 1.406(4) . ?
C2 C3 1.374(4) . ?
C1 C6 1.375(4) . ?
C3 H3 0.9300 . ?
C3 C4 1.394(4) . ?
C4 C7 1.463(4) . ?
C4 C5 1.373(4) . ?
C9 H9 0.9300 . ?
C9 C10 1.355(4) . ?
C12 H12 0.9300 . ?
C12 C11 1.369(4) . ?
C7 H7 0.9300 . ?
C6 H6 0.9300 . ?
C6 C5 1.387(4) . ?
C5 H5 0.9300 . ?
C11 C10 1.399(4) . ?
C10 H10 0.9300 . ?
C15 H15a 0.9600 . ?
C15 H15b 0.9600 . ?
C15 H15c 0.9600 . ?
C14 H14a 0.9600 . ?
C14 H14b 0.9600 . ?
C14 H14c 0.9600 . ?
